data_4080239
loop_
_publ_author_name
'Buchner, Magnus R.'
'Bechlars, Bettina'
'Wahl, Bernhard'
'Ruhland, Klaus'

_publ_section_title
;
 Influence of Electronically and Sterically Tunable Cinnamate Ligands on
 the Spectroscopic Properties and Reactivity of
 Bis(triphenylphosphine)platinum(0) Olefin Complexes
;
_journal_issue 6
_journal_name_full Organometallics
_journal_page_first 1643
_journal_paper_doi 10.1021/om301021j
_journal_volume 32
_journal_year 2013
_chemical_compound_source 'see text'
_chemical_formula_moiety 'C52 H44 O2 P2 Pt'
_chemical_formula_sum 'C52 H44 O2 P2 Pt'
_chemical_formula_weight 957.89
_chemical_name_systematic ?
_space_group_IT_number 14
_symmetry_cell_setting monoclinic
_symmetry_Int_Tables_number 14
_symmetry_space_group_name_Hall '-P 2ybc'
_symmetry_space_group_name_H-M 'P 1 21/c 1'
_atom_sites_solution_hydrogens geom
_atom_sites_solution_primary direct
_atom_sites_solution_secondary difmap
_cell_angle_alpha 90
_cell_angle_beta 98.323(2)
_cell_angle_gamma 90
_cell_formula_units_Z 4
_cell_length_a 9.6547(5)
_cell_length_b 18.4881(8)
_cell_length_c 24.5659(10)
_cell_measurement_temperature 173
_cell_volume 4338.8(3)
_computing_publication_material 'PLATON (Spek, 2003)'
_computing_structure_refinement 'SHELXL-97 (Sheldrick, 1997)'
_diffrn_ambient_temperature 173
_diffrn_detector ' CCD plate '
_diffrn_detector_area_resol_mean 16
_diffrn_measured_fraction_theta_full 0.990
_diffrn_measured_fraction_theta_max 0.990
_diffrn_measurement_device ' \k-geometry diffractometer '
_diffrn_measurement_device_type ' Bruker APEX-II CCD '
_diffrn_measurement_method ' phi- and omega-rotation '
_diffrn_radiation_monochromator graphite
_diffrn_radiation_probe x-ray
_diffrn_radiation_source 'fine-focus sealed tube'
_diffrn_radiation_type MoK\a
_diffrn_radiation_wavelength 0.71073
_diffrn_reflns_av_R_equivalents 0.0392
_diffrn_reflns_av_sigmaI/netI 0.0197
_diffrn_reflns_limit_h_max 11
_diffrn_reflns_limit_h_min -11
_diffrn_reflns_limit_k_max 22
_diffrn_reflns_limit_k_min -22
_diffrn_reflns_limit_l_max 29
_diffrn_reflns_limit_l_min -27
_diffrn_reflns_number 81290
_diffrn_reflns_reduction_process
;
;
_diffrn_reflns_theta_full 25.35
_diffrn_reflns_theta_max 25.35
_diffrn_reflns_theta_min 1.38
_exptl_absorpt_coefficient_mu 3.348
_exptl_absorpt_correction_T_max 0.775
_exptl_absorpt_correction_T_min 0.554
_exptl_absorpt_correction_type multi-scan
_exptl_crystal_colour colorless
_exptl_crystal_density_diffrn 1.466
_exptl_crystal_density_method 'Not Measured'
_exptl_crystal_description fragment
_exptl_crystal_F_000 1920
_exptl_crystal_size_max 0.200
_exptl_crystal_size_mid 0.100
_exptl_crystal_size_min 0.080
_refine_diff_density_max 1.498
_refine_diff_density_min -0.969
_refine_diff_density_rms 0.089
_refine_ls_extinction_method none
_refine_ls_goodness_of_fit_ref 1.259
_refine_ls_hydrogen_treatment mixed
_refine_ls_matrix_type full
_refine_ls_number_parameters 678
_refine_ls_number_reflns 7870
_refine_ls_number_restraints 0
_refine_ls_restrained_S_all 1.259
_refine_ls_R_factor_all 0.0314
_refine_ls_R_factor_gt 0.0277
_refine_ls_shift/su_max 0.002
_refine_ls_shift/su_mean 0.000
_refine_ls_structure_factor_coef Fsqd
_refine_ls_weighting_details 'calc w=1/[\s^2^(Fo^2^)+(0.0185P)^2^+8.9094P] where P=(Fo^2^+2Fc^2^)/3'
_refine_ls_weighting_scheme calc
_refine_ls_wR_factor_gt 0.0624
_refine_ls_wR_factor_ref 0.0635
_reflns_number_gt 7282
_reflns_number_total 7870
_reflns_threshold_expression >2\s(i)
_cod_data_source_file om301021j_si_002.cif
_cod_data_source_block PhPhMe
_cod_depositor_comments
;
The following automatic conversions were performed:

'_symmetry_cell_setting' value 'Monoclinic' changed to 'monoclinic'
according to /home/saulius/struct/CIF-dictionaries/cif_core.dic
dictionary named 'cif_core.dic' version 2.4.2 from 2011-04-26.

Automatic conversion script
Id: cif_fix_values 1891 2012-01-12 08:04:46Z andrius 
;
_cod_original_sg_symbol_H-M 'P 21/c'
_cod_database_code 4080239

loop_
_symmetry_equiv_pos_site_id
_symmetry_equiv_pos_as_xyz
1 x,y,z
2 -x,1/2+y,1/2-z
3 -x,-y,-z
4 x,1/2-y,1/2+z

loop_
_atom_site_aniso_label
_atom_site_aniso_U_11
_atom_site_aniso_U_22
_atom_site_aniso_U_33
_atom_site_aniso_U_23
_atom_site_aniso_U_13
_atom_site_aniso_U_12
Pt1 0.0187(1) 0.0204(1) 0.0196(1) -0.0009(1) 0.0061(1) 0.0003(1)
P1 0.0192(4) 0.0216(5) 0.0210(5) -0.0009(4) 0.0067(4) 0.0009(4)
P2 0.0187(4) 0.0225(5) 0.0210(5) -0.0019(4) 0.0058(4) 0.0004(4)
O1 0.0261(14) 0.0368(16) 0.0265(14) -0.0083(12) 0.0043(11) -0.0002(12)
O2 0.0241(14) 0.0477(18) 0.0356(16) -0.0102(14) 0.0060(12) 0.0017(13)
C1 0.0201(18) 0.0197(18) 0.032(2) 0.0000(16) 0.0062(15) 0.0000(15)
C2 0.0236(19) 0.0210(19) 0.028(2) -0.0006(16) 0.0108(15) -0.0005(15)
C3 0.032(2) 0.0164(18) 0.029(2) 0.0007(15) 0.0113(16) -0.0013(15)
C4 0.034(2) 0.023(2) 0.029(2) 0.0029(17) 0.0098(17) -0.0013(16)
C5 0.034(2) 0.025(2) 0.046(3) 0.0073(19) 0.004(2) 0.0027(18)
C6 0.053(3) 0.032(2) 0.031(2) 0.0089(19) -0.003(2) -0.001(2)
C7 0.059(3) 0.036(2) 0.025(2) 0.0058(19) 0.012(2) 0.000(2)
C8 0.036(2) 0.029(2) 0.035(2) 0.0025(18) 0.0140(18) 0.0002(18)
C9 0.030(2) 0.0214(19) 0.028(2) -0.0057(16) 0.0092(16) -0.0055(16)
C10 0.028(2) 0.033(2) 0.024(2) -0.0071(17) 0.0080(16) 0.0016(16)
C11 0.033(2) 0.026(2) 0.035(2) 0.0005(19) 0.0075(18) -0.0028(17)
C12 0.031(2) 0.034(2) 0.039(2) -0.009(2) 0.0028(18) -0.0028(19)
C13 0.037(2) 0.052(3) 0.029(2) 0.000(2) 0.0045(18) 0.001(2)
C14 0.054(3) 0.052(3) 0.041(3) 0.017(2) 0.004(2) -0.009(2)
C15 0.040(3) 0.040(3) 0.043(3) 0.004(2) 0.006(2) -0.016(2)
C16 0.058(3) 0.083(4) 0.040(3) 0.004(3) -0.011(2) 0.001(3)
C17 0.0231(18) 0.025(2) 0.0233(19) 0.0013(15) 0.0061(15) 0.0028(15)
C18 0.027(2) 0.041(3) 0.045(3) -0.011(2) 0.0127(18) -0.0051(19)
C19 0.024(2) 0.061(3) 0.058(3) -0.014(3) 0.014(2) -0.001(2)
C20 0.032(2) 0.052(3) 0.033(2) -0.002(2) 0.0114(18) 0.017(2)
C21 0.049(3) 0.029(2) 0.027(2) 0.0004(19) 0.0117(19) 0.0085(19)
C22 0.029(2) 0.029(2) 0.032(2) 0.0038(18) 0.0120(17) 0.0005(17)
C23 0.0182(17) 0.0256(19) 0.026(2) -0.0029(16) 0.0093(14) 0.0012(15)
C24 0.0257(19) 0.031(2) 0.029(2) 0.0005(18) 0.0074(17) -0.0016(16)
C25 0.036(2) 0.026(2) 0.051(3) -0.001(2) 0.012(2) -0.0024(18)
C26 0.037(2) 0.035(3) 0.056(3) -0.015(2) 0.004(2) -0.009(2)
C27 0.033(2) 0.048(3) 0.035(3) -0.008(2) -0.0048(19) -0.003(2)
C28 0.030(2) 0.026(2) 0.032(2) 0.0002(19) 0.0043(17) -0.0017(17)
C29 0.0244(18) 0.0217(19) 0.025(2) -0.0027(15) 0.0025(15) -0.0039(15)
C30 0.036(2) 0.040(2) 0.028(2) 0.0029(19) 0.0081(18) 0.0024(19)
C31 0.058(3) 0.046(3) 0.023(2) 0.004(2) 0.004(2) -0.001(2)
C32 0.053(3) 0.038(3) 0.035(3) 0.004(2) -0.017(2) -0.003(2)
C33 0.030(2) 0.053(3) 0.048(3) -0.004(2) -0.006(2) 0.005(2)
C34 0.030(2) 0.045(3) 0.029(2) 0.000(2) 0.0057(18) 0.0015(18)
C35 0.0206(18) 0.0217(19) 0.029(2) -0.0019(16) 0.0076(15) 0.0014(14)
C36 0.031(2) 0.038(2) 0.028(2) -0.0044(19) 0.0092(18) -0.0021(18)
C37 0.037(2) 0.050(3) 0.040(3) 0.001(2) 0.021(2) -0.003(2)
C38 0.027(2) 0.033(2) 0.060(3) 0.003(2) 0.018(2) 0.0031(18)
C39 0.024(2) 0.029(2) 0.056(3) -0.009(2) 0.003(2) 0.0004(17)
C40 0.026(2) 0.031(2) 0.033(2) -0.0072(18) 0.0041(17) 0.0000(16)
C41 0.0286(19) 0.026(2) 0.0193(18) -0.0013(15) 0.0106(15) 0.0071(15)
C42 0.030(2) 0.042(3) 0.043(3) 0.007(2) 0.0065(19) 0.008(2)
C43 0.037(3) 0.057(3) 0.052(3) 0.019(3) 0.010(2) 0.024(2)
C44 0.056(3) 0.042(3) 0.043(3) 0.019(2) 0.022(2) 0.023(2)
C45 0.048(3) 0.032(2) 0.033(2) 0.0018(19) 0.018(2) 0.007(2)
C46 0.031(2) 0.031(2) 0.027(2) 0.0017(17) 0.0086(17) 0.0066(17)
C47 0.0205(17) 0.0224(19) 0.0228(19) -0.0007(15) 0.0072(14) -0.0044(14)
C48 0.035(2) 0.026(2) 0.028(2) -0.0021(17) 0.0058(17) 0.0026(18)
C49 0.047(3) 0.033(2) 0.028(2) -0.0106(19) 0.0038(19) -0.005(2)
C50 0.035(2) 0.045(3) 0.027(2) -0.0034(19) 0.0009(18) -0.0075(19)
C51 0.028(2) 0.039(2) 0.030(2) 0.0002(19) 0.0010(17) 0.0045(19)
C52 0.0248(19) 0.029(2) 0.026(2) -0.0052(18) 0.0059(16) 0.0014(16)

loop_
_atom_site_label
_atom_site_type_symbol
_atom_site_thermal_displace_type
_atom_site_fract_x
_atom_site_fract_y
_atom_site_fract_z
_atom_site_occupancy
_atom_site_U_iso_or_equiv
_atom_site_calc_flag
_atom_site_refinement_flags
Pt1 Pt Uani 0.09373(1) 0.80406(1) 0.41535(1) 1.000 0.0192(1) . .
P1 P Uani -0.01619(9) 0.73939(5) 0.47571(4) 1.000 0.0202(3) . .
P2 P Uani 0.17328(9) 0.72409(5) 0.35646(4) 1.000 0.0204(3) . .
O1 O Uani 0.1827(3) 0.94466(15) 0.52887(11) 1.000 0.0298(8) . .
O2 O Uani 0.3495(3) 0.90959(16) 0.47858(11) 1.000 0.0356(9) . .
C1 C Uani 0.1101(4) 0.9159(2) 0.43566(16) 1.000 0.0237(11) . .
C2 C Uani 0.1444(4) 0.9050(2) 0.38154(15) 1.000 0.0235(11) . .
C3 C Uani 0.0497(4) 0.92517(19) 0.33158(16) 1.000 0.0251(11) . .
C4 C Uani -0.0932(4) 0.9383(2) 0.33154(17) 1.000 0.0282(12) . .
C5 C Uani -0.1806(5) 0.9536(2) 0.28304(19) 1.000 0.0352(14) . .
C6 C Uani -0.1303(5) 0.9568(2) 0.23353(19) 1.000 0.0396(14) . .
C7 C Uani 0.0123(5) 0.9457(2) 0.23305(18) 1.000 0.0394(14) . .
C8 C Uani 0.0998(5) 0.9295(2) 0.28110(17) 1.000 0.0325(12) . .
C9 C Uani 0.2269(4) 0.9221(2) 0.48072(16) 1.000 0.0260(11) . .
C10 C Uani 0.2833(4) 0.9432(2) 0.57603(16) 1.000 0.0279(12) . .
C11 C Uani 0.3815(4) 0.9976(2) 0.58628(18) 1.000 0.0311(12) . .
C12 C Uani 0.4748(4) 0.9954(2) 0.63454(18) 1.000 0.0349(12) . .
C13 C Uani 0.4723(5) 0.9408(3) 0.67263(17) 1.000 0.0394(14) . .
C14 C Uani 0.3732(5) 0.8867(3) 0.6608(2) 1.000 0.0493(17) . .
C15 C Uani 0.2793(5) 0.8875(3) 0.61303(19) 1.000 0.0410(17) . .
C16 C Uani 0.5722(6) 0.9390(3) 0.7260(2) 1.000 0.0621(19) . .
C17 C Uani -0.1563(4) 0.7863(2) 0.50415(15) 1.000 0.0235(11) . .
C18 C Uani -0.2890(4) 0.7565(3) 0.50434(19) 1.000 0.0369(16) . .
C19 C Uani -0.3908(5) 0.7943(3) 0.5272(2) 1.000 0.0469(16) . .
C20 C Uani -0.3626(4) 0.8615(3) 0.55048(18) 1.000 0.0383(14) . .
C21 C Uani -0.2319(5) 0.8909(2) 0.55063(17) 1.000 0.0344(14) . .
C22 C Uani -0.1301(4) 0.8548(2) 0.52721(17) 1.000 0.0293(12) . .
C23 C Uani -0.1081(4) 0.6593(2) 0.44498(15) 1.000 0.0227(11) . .
C24 C Uani -0.1067(4) 0.5920(2) 0.46927(17) 1.000 0.0282(11) . .
C25 C Uani -0.1763(4) 0.5342(2) 0.4417(2) 1.000 0.0371(14) . .
C26 C Uani -0.2491(5) 0.5435(3) 0.3897(2) 1.000 0.0429(16) . .
C27 C Uani -0.2535(5) 0.6114(3) 0.36504(19) 1.000 0.0396(16) . .
C28 C Uani -0.1831(4) 0.6686(2) 0.39225(17) 1.000 0.0294(12) . .
C29 C Uani 0.0945(4) 0.70614(19) 0.53746(15) 1.000 0.0238(11) . .
C30 C Uani 0.0531(5) 0.7059(2) 0.58942(17) 1.000 0.0343(12) . .
C31 C Uani 0.1441(5) 0.6834(3) 0.63525(19) 1.000 0.0425(16) . .
C32 C Uani 0.2766(5) 0.6603(3) 0.6297(2) 1.000 0.0443(17) . .
C33 C Uani 0.3184(5) 0.6593(3) 0.5783(2) 1.000 0.0448(16) . .
C34 C Uani 0.2297(4) 0.6827(2) 0.53310(19) 1.000 0.0345(14) . .
C35 C Uani 0.3347(4) 0.75903(19) 0.33455(15) 1.000 0.0234(11) . .
C36 C Uani 0.3664(4) 0.7517(2) 0.28155(17) 1.000 0.0319(12) . .
C37 C Uani 0.4936(5) 0.7757(3) 0.2689(2) 1.000 0.0408(16) . .
C38 C Uani 0.5911(4) 0.8069(2) 0.3086(2) 1.000 0.0389(14) . .
C39 C Uani 0.5605(4) 0.8153(2) 0.3612(2) 1.000 0.0366(14) . .
C40 C Uani 0.4324(4) 0.7925(2) 0.37431(18) 1.000 0.0300(12) . .
C41 C Uani 0.2312(4) 0.6339(2) 0.38257(15) 1.000 0.0239(11) . .
C42 C Uani 0.3701(5) 0.6206(3) 0.40523(19) 1.000 0.0382(16) . .
C43 C Uani 0.4083(5) 0.5538(3) 0.4293(2) 1.000 0.0483(17) . .
C44 C Uani 0.3103(5) 0.4997(3) 0.4300(2) 1.000 0.0455(17) . .
C45 C Uani 0.1737(5) 0.5120(2) 0.40694(18) 1.000 0.0365(14) . .
C46 C Uani 0.1347(4) 0.5783(2) 0.38421(16) 1.000 0.0292(12) . .
C47 C Uani 0.0599(4) 0.70512(19) 0.29192(15) 1.000 0.0215(11) . .
C48 C Uani 0.0786(4) 0.6454(2) 0.25869(16) 1.000 0.0295(12) . .
C49 C Uani -0.0079(5) 0.6343(2) 0.20955(18) 1.000 0.0362(14) . .
C50 C Uani -0.1139(5) 0.6828(2) 0.19209(18) 1.000 0.0360(14) . .
C51 C Uani -0.1327(4) 0.7421(2) 0.22432(17) 1.000 0.0327(12) . .
C52 C Uani -0.0473(4) 0.7532(2) 0.27398(16) 1.000 0.0264(11) . .
H1 H Uiso 0.034(4) 0.939(2) 0.4410(15) 1.000 0.022(10) . .
H2 H Uiso 0.237(4) 0.905(2) 0.3789(16) 1.000 0.031(11) . .
H3 H Uiso -0.125(4) 0.935(2) 0.3648(17) 1.000 0.026(10) . .
H4 H Uiso -0.261(6) 0.962(3) 0.286(2) 1.000 0.063(18) . .
H5 H Uiso -0.185(4) 0.966(2) 0.1995(17) 1.000 0.025(10) . .
H6 H Uiso 0.045(5) 0.947(2) 0.1987(19) 1.000 0.041(13) . .
H7 H Uiso 0.195(5) 0.920(2) 0.2808(17) 1.000 0.034(11) . .
H8 H Uiso 0.389(4) 1.031(2) 0.5626(18) 1.000 0.036(12) . .
H9 H Uiso 0.537(5) 1.030(3) 0.6425(18) 1.000 0.039(13) . .
H10 H Uiso 0.369(6) 0.852(3) 0.684(2) 1.000 0.066(17) . .
H11 H Uiso 0.221(4) 0.851(2) 0.6051(17) 1.000 0.028(11) . .
H12 H Uiso 0.66880 0.94050 0.71800 1.000 0.0930 calc R
H13 H Uiso 0.55760 0.89450 0.74600 1.000 0.0930 calc R
H14 H Uiso 0.55510 0.98100 0.74850 1.000 0.0930 calc R
H15 H Uiso -0.311(5) 0.711(3) 0.4910(19) 1.000 0.040(13) . .
H16 H Uiso -0.470(5) 0.774(3) 0.5251(19) 1.000 0.042(13) . .
H17 H Uiso -0.430(5) 0.886(3) 0.5656(19) 1.000 0.047(13) . .
H18 H Uiso -0.213(4) 0.934(2) 0.5661(18) 1.000 0.034(12) . .
H19 H Uiso -0.049(5) 0.875(2) 0.5280(17) 1.000 0.033(12) . .
H20 H Uiso -0.058(4) 0.585(2) 0.5044(17) 1.000 0.023(10) . .
H21 H Uiso -0.171(5) 0.490(3) 0.4573(18) 1.000 0.039(12) . .
H22 H Uiso -0.291(6) 0.507(3) 0.370(2) 1.000 0.062(16) . .
H23 H Uiso -0.301(5) 0.618(3) 0.332(2) 1.000 0.044(13) . .
H24 H Uiso -0.179(4) 0.709(2) 0.3770(17) 1.000 0.024(11) . .
H25 H Uiso -0.032(5) 0.722(2) 0.5947(17) 1.000 0.032(11) . .
H26 H Uiso 0.115(5) 0.684(3) 0.671(2) 1.000 0.059(16) . .
H27 H Uiso 0.334(5) 0.646(2) 0.6602(19) 1.000 0.036(12) . .
H28 H Uiso 0.410(5) 0.644(3) 0.5744(19) 1.000 0.051(14) . .
H29 H Uiso 0.256(4) 0.680(2) 0.5009(17) 1.000 0.018(10) . .
H30 H Uiso 0.304(5) 0.733(3) 0.2557(19) 1.000 0.041(13) . .
H31 H Uiso 0.513(4) 0.769(2) 0.2341(19) 1.000 0.035(12) . .
H32 H Uiso 0.681(5) 0.819(2) 0.2982(18) 1.000 0.039(12) . .
H33 H Uiso 0.619(4) 0.835(2) 0.3884(18) 1.000 0.030(11) . .
H34 H Uiso 0.420(4) 0.797(2) 0.4109(19) 1.000 0.033(12) . .
H35 H Uiso 0.434(4) 0.656(2) 0.4060(17) 1.000 0.033(12) . .
H36 H Uiso 0.500(6) 0.550(3) 0.443(2) 1.000 0.059(16) . .
H37 H Uiso 0.336(5) 0.453(3) 0.446(2) 1.000 0.053(14) . .
H38 H Uiso 0.109(5) 0.471(3) 0.4033(19) 1.000 0.045(13) . .
H39 H Uiso 0.035(5) 0.586(2) 0.3662(18) 1.000 0.043(12) . .
H40 H Uiso 0.143(5) 0.613(3) 0.2704(19) 1.000 0.044(13) . .
H41 H Uiso 0.004(5) 0.596(3) 0.1884(19) 1.000 0.042(13) . .
H42 H Uiso -0.177(4) 0.677(2) 0.1575(17) 1.000 0.025(10) . .
H43 H Uiso -0.199(4) 0.774(2) 0.2132(15) 1.000 0.020(10) . .
H44 H Uiso -0.061(4) 0.791(2) 0.2952(16) 1.000 0.022(10) . .

loop_
_atom_type_symbol
_atom_type_description
_atom_type_scat_dispersion_real
_atom_type_scat_dispersion_imag
_atom_type_scat_source
Pt Pt -1.7033 8.3905 'International Tables Vol C Tables 4.2.6.8 and 6.1.1.4'
P P 0.1023 0.0942 'International Tables Vol C Tables 4.2.6.8 and 6.1.1.4'
O O 0.0106 0.0060 'International Tables Vol C Tables 4.2.6.8 and 6.1.1.4'
H H 0.0000 0.0000 'International Tables Vol C Tables 4.2.6.8 and 6.1.1.4'
C C 0.0033 0.0016 'International Tables Vol C Tables 4.2.6.8 and 6.1.1.4'

loop_
_geom_angle_atom_site_label_1
_geom_angle_atom_site_label_2
_geom_angle_atom_site_label_3
_geom_angle
_geom_angle_publ_flag
P1 Pt1 P2 107.69(3) yes
P1 Pt1 C1 112.49(11) yes
P1 Pt1 C2 150.18(10) yes
P2 Pt1 C1 139.39(11) yes
P2 Pt1 C2 101.75(10) yes
C1 Pt1 C2 39.27(14) yes
Pt1 P1 C17 116.04(12) yes
Pt1 P1 C23 113.50(12) yes
Pt1 P1 C29 116.34(13) yes
C17 P1 C23 101.53(17) yes
C17 P1 C29 102.60(17) yes
C23 P1 C29 105.06(17) yes
Pt1 P2 C35 109.63(12) yes
Pt1 P2 C41 118.62(12) yes
Pt1 P2 C47 117.47(13) yes
C35 P2 C41 101.09(17) yes
C35 P2 C47 103.91(17) yes
C41 P2 C47 104.00(17) yes
C9 O1 C10 116.1(3) yes
Pt1 C1 C2 70.4(2) yes
Pt1 C1 C9 106.0(2) yes
C2 C1 C9 117.2(3) no
Pt1 C2 C1 70.3(2) yes
Pt1 C2 C3 113.5(3) yes
C1 C2 C3 122.8(3) no
C2 C3 C4 122.6(4) no
C2 C3 C8 120.2(4) no
C4 C3 C8 117.2(4) no
C3 C4 C5 120.9(4) no
C4 C5 C6 121.4(4) no
C5 C6 C7 118.5(4) no
C6 C7 C8 120.5(4) no
C3 C8 C7 121.6(4) no
O1 C9 O2 121.3(3) yes
O1 C9 C1 111.8(3) yes
O2 C9 C1 126.9(4) yes
O1 C10 C11 120.9(3) yes
O1 C10 C15 118.6(4) yes
C11 C10 C15 120.6(4) no
C10 C11 C12 118.7(4) no
C11 C12 C13 122.0(4) no
C12 C13 C14 117.7(4) no
C12 C13 C16 122.2(5) no
C14 C13 C16 120.0(5) no
C13 C14 C15 121.4(5) no
C10 C15 C14 119.5(5) no
P1 C17 C18 123.0(3) yes
P1 C17 C22 119.0(3) yes
C18 C17 C22 118.0(4) no
C17 C18 C19 120.4(5) no
C18 C19 C20 120.8(4) no
C19 C20 C21 119.0(4) no
C20 C21 C22 121.1(4) no
C17 C22 C21 120.7(4) no
P1 C23 C24 125.3(3) yes
P1 C23 C28 115.9(3) yes
C24 C23 C28 118.9(3) no
C23 C24 C25 120.7(4) no
C24 C25 C26 120.2(4) no
C25 C26 C27 119.7(5) no
C26 C27 C28 120.0(4) no
C23 C28 C27 120.5(4) no
P1 C29 C30 123.4(3) yes
P1 C29 C34 118.8(3) yes
C30 C29 C34 117.8(4) no
C29 C30 C31 120.9(4) no
C30 C31 C32 120.1(4) no
C31 C32 C33 119.7(5) no
C32 C33 C34 120.4(4) no
C29 C34 C33 121.2(4) no
P2 C35 C36 123.5(3) yes
P2 C35 C40 117.7(3) yes
C36 C35 C40 118.7(4) no
C35 C36 C37 120.2(4) no
C36 C37 C38 120.8(4) no
C37 C38 C39 119.6(4) no
C38 C39 C40 120.2(4) no
C35 C40 C39 120.4(4) no
P2 C41 C42 121.5(3) yes
P2 C41 C46 120.5(3) yes
C42 C41 C46 117.8(4) no
C41 C42 C43 120.3(5) no
C42 C43 C44 120.5(5) no
C43 C44 C45 119.6(5) no
C44 C45 C46 120.2(4) no
C41 C46 C45 121.6(4) no
P2 C47 C48 123.1(3) yes
P2 C47 C52 118.6(3) yes
C48 C47 C52 118.3(3) no
C47 C48 C49 121.0(4) no
C48 C49 C50 120.2(4) no
C49 C50 C51 119.4(4) no
C50 C51 C52 120.8(4) no
C47 C52 C51 120.4(3) no
Pt1 C1 H1 118(2) no
C2 C1 H1 121(2) no
C9 C1 H1 115(2) no
Pt1 C2 H2 108(2) no
C1 C2 H2 116(2) no
C3 C2 H2 116(2) no
C3 C4 H3 116(3) no
C5 C4 H3 123(3) no
C4 C5 H4 116(3) no
C6 C5 H4 123(4) no
C5 C6 H5 125(3) no
C7 C6 H5 117(3) no
C6 C7 H6 118(3) no
C8 C7 H6 122(3) no
C3 C8 H7 118(3) no
C7 C8 H7 121(3) no
C10 C11 H8 122(3) no
C12 C11 H8 120(3) no
C11 C12 H9 121(3) no
C13 C12 H9 117(3) no
C13 C14 H10 120(4) no
C15 C14 H10 119(4) no
C10 C15 H11 120(3) no
C14 C15 H11 120(3) no
C13 C16 H12 109.00 no
C13 C16 H13 109.00 no
C13 C16 H14 109.00 no
H12 C16 H13 110.00 no
H12 C16 H14 109.00 no
H13 C16 H14 110.00 no
C17 C18 H15 122(3) no
C19 C18 H15 118(3) no
C18 C19 H16 116(4) no
C20 C19 H16 123(4) no
C19 C20 H17 120(3) no
C21 C20 H17 121(3) no
C20 C21 H18 119(3) no
C22 C21 H18 120(3) no
C17 C22 H19 121(3) no
C21 C22 H19 119(3) no
C23 C24 H20 120(2) no
C25 C24 H20 119(2) no
C24 C25 H21 120(3) no
C26 C25 H21 120(3) no
C25 C26 H22 123(4) no
C27 C26 H22 118(3) no
C26 C27 H23 120(4) no
C28 C27 H23 120(4) no
C23 C28 H24 118(3) no
C27 C28 H24 121(3) no
C29 C30 H25 121(3) no
C31 C30 H25 118(3) no
C30 C31 H26 120(3) no
C32 C31 H26 120(3) no
C31 C32 H27 118(3) no
C33 C32 H27 122(3) no
C32 C33 H28 120(3) no
C34 C33 H28 120(3) no
C29 C34 H29 119(3) no
C33 C34 H29 119(3) no
C35 C36 H30 120(3) no
C37 C36 H30 120(3) no
C36 C37 H31 119(2) no
C38 C37 H31 121(3) no
C37 C38 H32 117(3) no
C39 C38 H32 123(3) no
C38 C39 H33 124(3) no
C40 C39 H33 116(3) no
C35 C40 H34 123(2) no
C39 C40 H34 116(2) no
C41 C42 H35 120(2) no
C43 C42 H35 120(2) no
C42 C43 H36 114(4) no
C44 C43 H36 125(4) no
C43 C44 H37 121(3) no
C45 C44 H37 119(3) no
C44 C45 H38 118(3) no
C46 C45 H38 121(3) no
C41 C46 H39 119(2) no
C45 C46 H39 119(2) no
C47 C48 H40 119(3) no
C49 C48 H40 120(3) no
C48 C49 H41 121(3) no
C50 C49 H41 119(3) no
C49 C50 H42 123(2) no
C51 C50 H42 118(2) no
C50 C51 H43 120(2) no
C52 C51 H43 119(2) no
C47 C52 H44 119(3) no
C51 C52 H44 121(2) no

loop_
_geom_bond_atom_site_label_1
_geom_bond_atom_site_label_2
_geom_bond_distance
_geom_bond_publ_flag
Pt1 P1 2.2826(9) yes
Pt1 P2 2.2782(10) yes
Pt1 C1 2.128(4) yes
Pt1 C2 2.128(4) yes
P1 C17 1.829(4) yes
P1 C23 1.832(4) yes
P1 C29 1.831(4) yes
P2 C35 1.838(4) yes
P2 C41 1.844(4) yes
P2 C47 1.826(4) yes
O1 C9 1.379(5) yes
O1 C10 1.400(5) yes
O2 C9 1.215(5) yes
C1 C2 1.430(5) no
C1 C9 1.466(6) no
C2 C3 1.469(5) no
C3 C4 1.401(6) no
C3 C8 1.397(6) no
C4 C5 1.386(6) no
C5 C6 1.375(7) no
C6 C7 1.394(7) no
C7 C8 1.381(6) no
C10 C11 1.380(5) no
C10 C15 1.378(6) no
C11 C12 1.382(6) no
C12 C13 1.379(6) no
C13 C14 1.386(7) no
C13 C16 1.511(7) no
C14 C15 1.375(7) no
C17 C18 1.395(6) no
C17 C22 1.395(5) no
C18 C19 1.389(7) no
C19 C20 1.378(8) no
C20 C21 1.374(6) no
C21 C22 1.381(6) no
C23 C24 1.379(5) no
C23 C28 1.400(6) no
C24 C25 1.386(6) no
C25 C26 1.377(7) no
C26 C27 1.392(8) no
C27 C28 1.377(6) no
C29 C30 1.392(6) no
C29 C34 1.394(5) no
C30 C31 1.388(6) no
C31 C32 1.374(7) no
C32 C33 1.380(7) no
C33 C34 1.371(7) no
C35 C36 1.387(6) no
C35 C40 1.400(6) no
C36 C37 1.383(6) no
C37 C38 1.380(7) no
C38 C39 1.375(7) no
C39 C40 1.388(6) no
C41 C42 1.397(6) no
C41 C46 1.392(5) no
C42 C43 1.396(8) no
C43 C44 1.379(7) no
C44 C45 1.377(7) no
C45 C46 1.377(5) no
C47 C48 1.400(5) no
C47 C52 1.387(5) no
C48 C49 1.380(6) no
C49 C50 1.381(6) no
C50 C51 1.380(6) no
C51 C52 1.385(6) no
C1 H1 0.88(4) no
C2 H2 0.91(4) no
C4 H3 0.92(4) no
C5 H4 0.81(6) no
C6 H5 0.94(4) no
C7 H6 0.94(5) no
C8 H7 0.94(5) no
C11 H8 0.86(4) no
C12 H9 0.88(5) no
C14 H10 0.86(5) no
C15 H11 0.88(4) no
C16 H12 0.9800 no
C16 H13 0.9800 no
C16 H14 0.9800 no
C18 H15 0.92(5) no
C19 H16 0.85(5) no
C20 H17 0.92(5) no
C21 H18 0.89(4) no
C22 H19 0.87(5) no
C24 H20 0.93(4) no
C25 H21 0.90(5) no
C26 H22 0.89(5) no
C27 H23 0.88(5) no
C28 H24 0.84(4) no
C30 H25 0.90(5) no
C31 H26 0.96(5) no
C32 H27 0.91(5) no
C33 H28 0.95(5) no
C34 H29 0.87(4) no
C36 H30 0.88(5) no
C37 H31 0.91(5) no
C38 H32 0.97(5) no
C39 H33 0.89(4) no
C40 H34 0.93(5) no
C42 H35 0.90(4) no
C43 H36 0.90(6) no
C44 H37 0.97(5) no
C45 H38 0.98(5) no
C46 H39 1.01(5) no
C48 H40 0.88(5) no
C49 H41 0.90(5) no
C50 H42 0.98(4) no
C51 H43 0.88(4) no
C52 H44 0.89(4) no

loop_
_geom_contact_atom_site_label_1
_geom_contact_atom_site_label_2
_geom_contact_distance
_geom_contact_site_symmetry_2
_geom_contact_publ_flag
Pt1 H3 3.33(4) . no
Pt1 H19 3.52(4) . no
Pt1 H24 3.19(4) . no
Pt1 H29 3.34(4) . no
Pt1 H34 3.17(4) . no
Pt1 H44 3.12(4) . no
P1 P2 3.6823(13) . no
P1 C1 3.668(4) . no
P2 P1 3.6823(13) . no
P2 C2 3.420(4) . no
O2 C20 3.196(5) 1_655 no
O2 C11 3.083(5) . no
O2 C19 3.375(6) 1_655 no
O1 H19 2.58(5) . no
O2 H2 2.53(4) . no
O2 H17 2.82(5) 1_655 no
O2 H34 2.81(4) . no
C1 P1 3.668(4) . no
C1 C3 2.545(5) . no
C2 C40 3.497(5) . no
C2 P2 3.420(4) . no
C2 C9 2.472(5) . no
C2 C35 3.550(5) . no
C3 C52 3.550(5) . no
C6 C48 3.524(5) 2_555 no
C6 C45 3.565(6) 2_555 no
C8 C52 3.550(5) . no
C9 C21 3.544(5) 3_576 no
C11 O2 3.083(5) . no
C12 C39 3.519(5) 3_676 no
C18 C28 3.476(6) . no
C19 O2 3.375(6) 1_455 no
C20 O2 3.196(5) 1_455 no
C21 C9 3.544(5) 3_576 no
C22 C30 3.501(6) . no
C23 C46 3.314(5) . no
C24 C46 3.357(6) . no
C25 C46 3.592(6) . no
C26 C43 3.585(7) 1_455 no
C28 C18 3.476(6) . no
C28 C46 3.524(5) . no
C30 C22 3.501(6) . no
C36 C48 3.383(5) . no
C39 C12 3.519(5) 3_676 no
C40 C42 3.342(7) . no
C40 C2 3.497(5) . no
C42 C40 3.342(7) . no
C43 C26 3.585(7) 1_655 no
C45 C6 3.565(6) 2_545 no
C46 C24 3.357(6) . no
C46 C28 3.524(5) . no
C46 C23 3.314(5) . no
C46 C25 3.592(6) . no
C46 C48 3.295(5) . no
C48 C36 3.383(5) . no
C48 C46 3.295(5) . no
C48 C6 3.524(5) 2_545 no
C52 C3 3.550(5) . no
C52 C8 3.550(5) . no
C1 H2 2.00(4) . no
C1 H19 3.01(4) . no
C1 H3 2.68(4) . no
C1 H18 2.95(4) 3_576 no
C2 H1 2.03(4) . no
C3 H44 2.80(4) . no
C4 H44 2.90(4) . no
C4 H41 3.10(5) 2_555 no
C4 H1 2.79(4) . no
C5 H32 2.87(4) 1_455 no
C6 H40 2.89(6) 2_555 no
C7 H26 3.08(5) 4_564 no
C8 H44 3.04(4) . no
C9 H18 2.89(4) 3_576 no
C10 H17 3.01(5) 1_655 no
C11 H17 2.85(5) 1_655 no
C12 H17 2.87(5) 1_655 no
C13 H4 3.00(6) 3_576 no
C13 H17 3.09(5) 1_655 no
C16 H23 2.91(5) 4_665 no
C17 H25 2.65(4) . no
C20 H42 3.04(4) 4_565 no
C21 H42 2.89(4) 4_565 no
C22 H25 3.04(4) . no
C23 H39 2.88(4) . no
C23 H15 2.58(5) . no
C24 H39 3.05(5) . no
C24 H15 3.05(5) . no
C26 H39 2.99(5) . no
C26 H36 2.92(6) 1_455 no
C27 H39 2.82(5) . no
C28 H39 2.75(5) . no
C28 H15 2.98(5) . no
C29 H20 2.74(4) . no
C31 H6 3.10(4) 4_565 no
C32 H22 3.10(6) 3_566 no
C35 H35 2.67(4) . no
C36 H10 3.07(5) 4_564 no
C39 H9 3.01(5) 3_676 no
C40 H2 2.82(4) . no
C40 H35 2.64(4) . no
C41 H29 3.01(4) . no
C41 H40 2.79(5) . no
C42 H29 2.95(4) . no
C45 H5 2.77(4) 2_545 no
C46 H40 2.88(5) . no
C46 H5 3.01(4) 2_545 no
C47 H39 2.89(4) . no
C47 H30 2.69(5) . no
C48 H30 2.72(5) . no
C48 H39 2.95(4) . no
C51 H32 3.08(4) 1_455 no
C52 H32 3.03(5) 1_455 no
H1 C4 2.79(4) . no
H1 H3 2.24(6) . no
H2 O2 2.53(4) . no
H2 C40 2.82(4) . no
H2 H7 2.40(6) . no
H3 Pt1 3.33(4) . no
H3 C1 2.68(4) . no
H3 H1 2.24(6) . no
H4 C13 3.00(6) 3_576 no
H5 C45 2.77(4) 2_555 no
H5 C46 3.01(4) 2_555 no
H6 C31 3.10(4) 4_564 no
H7 H2 2.40(6) . no
H9 C39 3.01(6) 3_676 no
H10 H13 2.3300 . no
H10 C36 3.07(5) 4_565 no
H10 H30 2.51(7) 4_565 no
H13 H10 2.3300 . no
H13 H23 2.3500 4_665 no
H15 C23 2.58(5) . no
H15 C24 3.05(5) . no
H15 C28 2.98(5) . no
H17 O2 2.82(5) 1_455 no
H17 C10 3.01(5) 1_455 no
H17 C11 2.85(5) 1_455 no
H17 C12 2.87(5) 1_455 no
H17 C13 3.09(5) 1_455 no
H18 C1 2.95(4) 3_576 no
H18 C9 2.89(4) 3_576 no
H19 Pt1 3.52(4) . no
H19 O1 2.58(5) . no
H19 C1 3.01(4) . no
H20 C29 2.74(4) . no
H22 C32 3.10(6) 3_566 no
H23 C16 2.91(5) 4_464 no
H23 H13 2.3500 4_464 no
H24 Pt1 3.19(4) . no
H25 C17 2.65(4) . no
H25 C22 3.04(4) . no
H26 C7 3.08(5) 4_565 no
H29 Pt1 3.34(4) . no
H29 C41 3.01(4) . no
H29 C42 2.95(4) . no
H30 C47 2.69(5) . no
H30 C48 2.72(5) . no
H30 H10 2.51(7) 4_564 no
H32 C5 2.87(4) 1_655 no
H32 C51 3.08(4) 1_655 no
H32 C52 3.03(5) 1_655 no
H32 H44 2.56(6) 1_655 no
H34 Pt1 3.17(4) . no
H34 O2 2.81(4) . no
H35 C35 2.67(4) . no
H35 C40 2.64(4) . no
H36 C26 2.92(6) 1_655 no
H39 C23 2.88(4) . no
H39 C24 3.05(5) . no
H39 C26 2.99(5) . no
H39 C27 2.82(5) . no
H39 C28 2.75(5) . no
H39 C47 2.89(4) . no
H39 C48 2.95(4) . no
H40 C41 2.79(5) . no
H40 C46 2.88(5) . no
H40 C6 2.89(6) 2_545 no
H41 C4 3.10(5) 2_545 no
H42 C20 3.04(4) 4_564 no
H42 C21 2.89(4) 4_564 no
H44 Pt1 3.12(4) . no
H44 C3 2.80(4) . no
H44 C4 2.90(4) . no
H44 C8 3.04(4) . no
H44 H32 2.56(6) 1_455 no

loop_
_geom_hbond_atom_site_label_D
_geom_hbond_atom_site_label_H
_geom_hbond_atom_site_label_A
_geom_hbond_distance_DH
_geom_hbond_distance_HA
_geom_hbond_distance_DA
_geom_hbond_angle_DHA
_geom_hbond_publ_flag
C2 H2 O2 0.91(4) 2.53(4) 2.871(5) 103(3) yes
C22 H19 O1 0.87(5) 2.58(5) 3.442(5) 176(4) yes

loop_
_geom_torsion_atom_site_label_1
_geom_torsion_atom_site_label_2
_geom_torsion_atom_site_label_3
_geom_torsion_atom_site_label_4
_geom_torsion
_geom_torsion_publ_flag
P2 Pt1 P1 C17 -151.61(14) no
C1 Pt1 P1 C17 34.46(18) no
C2 Pt1 P1 C17 18.8(3) no
P2 Pt1 P1 C23 -34.55(14) no
C1 Pt1 P1 C23 151.52(18) no
C2 Pt1 P1 C23 135.8(2) no
P2 Pt1 P1 C29 87.55(13) no
C1 Pt1 P1 C29 -86.38(17) no
C2 Pt1 P1 C29 -102.1(2) no
P1 Pt1 P2 C35 -148.59(13) no
C1 Pt1 P2 C35 22.8(2) no
C2 Pt1 P2 C35 36.28(17) no
P1 Pt1 P2 C41 -33.30(15) no
C1 Pt1 P2 C41 138.1(2) no
C2 Pt1 P2 C41 151.58(18) no
P1 Pt1 P2 C47 93.17(14) no
C1 Pt1 P2 C47 -95.5(2) no
C2 Pt1 P2 C47 -81.95(17) no
P1 Pt1 C1 C2 -167.72(19) no
P2 Pt1 C1 C2 21.2(3) no
P1 Pt1 C1 C9 78.6(3) no
P2 Pt1 C1 C9 -92.5(3) no
C2 Pt1 C1 C9 -113.7(4) no
P1 Pt1 C2 C1 23.3(3) no
P2 Pt1 C2 C1 -166.1(2) no
P1 Pt1 C2 C3 -94.9(3) no
P2 Pt1 C2 C3 75.8(3) no
C1 Pt1 C2 C3 -118.1(4) no
C29 P1 C23 C24 8.8(4) no
C29 P1 C17 C22 77.3(3) no
Pt1 P1 C29 C30 140.3(3) no
C17 P1 C23 C24 -97.8(4) no
C17 P1 C29 C30 12.5(4) no
C23 P1 C29 C30 -93.3(3) no
Pt1 P1 C23 C28 -42.0(3) no
Pt1 P1 C23 C24 136.9(3) no
C29 P1 C23 C28 -170.2(3) no
C23 P1 C17 C22 -174.2(3) no
Pt1 P1 C17 C18 129.9(3) no
C23 P1 C17 C18 6.4(4) no
C17 P1 C23 C28 83.2(3) no
Pt1 P1 C17 C22 -50.6(3) no
C23 P1 C29 C34 89.7(3) no
C29 P1 C17 C18 -102.1(4) no
Pt1 P1 C29 C34 -36.8(3) no
C17 P1 C29 C34 -164.5(3) no
C47 P2 C41 C42 137.1(3) no
C35 P2 C41 C42 29.6(4) no
Pt1 P2 C41 C42 -90.2(3) no
Pt1 P2 C47 C48 -163.8(3) no
C41 P2 C47 C48 -30.5(4) no
Pt1 P2 C35 C36 -141.5(3) no
C41 P2 C35 C36 92.5(3) no
C47 P2 C41 C46 -48.0(3) no
C35 P2 C47 C48 74.9(3) no
C41 P2 C35 C40 -85.2(3) no
C47 P2 C35 C40 167.2(3) no
C47 P2 C35 C36 -15.2(4) no
Pt1 P2 C35 C40 40.8(3) no
C35 P2 C41 C46 -155.6(3) no
C41 P2 C47 C52 151.6(3) no
Pt1 P2 C47 C52 18.2(4) no
Pt1 P2 C41 C46 84.6(3) no
C35 P2 C47 C52 -103.0(3) no
C9 O1 C10 C11 79.7(4) no
C10 O1 C9 C1 172.0(3) no
C9 O1 C10 C15 -102.5(4) no
C10 O1 C9 O2 -7.9(5) no
C9 C1 C2 Pt1 98.4(3) no
Pt1 C1 C2 C3 105.9(3) no
C2 C1 C9 O2 -10.5(6) no
Pt1 C1 C9 O1 -114.6(3) no
C9 C1 C2 C3 -155.7(3) no
Pt1 C1 C9 O2 65.3(4) no
C2 C1 C9 O1 169.6(3) no
C1 C2 C3 C8 164.8(4) no
C1 C2 C3 C4 -17.4(6) no
Pt1 C2 C3 C8 -114.2(3) no
Pt1 C2 C3 C4 63.5(4) no
C8 C3 C4 C5 1.1(5) no
C2 C3 C4 C5 -176.7(3) no
C2 C3 C8 C7 177.6(3) no
C4 C3 C8 C7 -0.3(5) no
C3 C4 C5 C6 -0.4(6) no
C4 C5 C6 C7 -1.3(6) no
C5 C6 C7 C8 2.1(6) no
C6 C7 C8 C3 -1.3(6) no
O1 C10 C11 C12 177.2(3) no
O1 C10 C15 C14 -177.2(4) no
C15 C10 C11 C12 -0.5(6) no
C11 C10 C15 C14 0.7(7) no
C10 C11 C12 C13 -0.2(6) no
C11 C12 C13 C14 0.8(7) no
C11 C12 C13 C16 -178.7(4) no
C16 C13 C14 C15 178.9(5) no
C12 C13 C14 C15 -0.7(7) no
C13 C14 C15 C10 -0.1(8) no
C22 C17 C18 C19 -0.3(6) no
P1 C17 C18 C19 179.1(4) no
C18 C17 C22 C21 1.5(6) no
P1 C17 C22 C21 -178.0(3) no
C17 C18 C19 C20 -0.5(7) no
C18 C19 C20 C21 0.2(7) no
C19 C20 C21 C22 1.0(7) no
C20 C21 C22 C17 -1.9(6) no
C28 C23 C24 C25 1.1(6) no
P1 C23 C24 C25 -177.9(3) no
P1 C23 C28 C27 178.7(3) no
C24 C23 C28 C27 -0.4(6) no
C23 C24 C25 C26 -0.6(6) no
C24 C25 C26 C27 -0.5(7) no
C25 C26 C27 C28 1.2(7) no
C26 C27 C28 C23 -0.7(7) no
C30 C29 C34 C33 0.8(6) no
P1 C29 C34 C33 178.1(4) no
P1 C29 C30 C31 -176.7(3) no
C34 C29 C30 C31 0.4(6) no
C29 C30 C31 C32 -0.6(7) no
C30 C31 C32 C33 -0.3(8) no
C31 C32 C33 C34 1.5(8) no
C32 C33 C34 C29 -1.8(7) no
C36 C35 C40 C39 -2.4(6) no
P2 C35 C40 C39 175.4(3) no
C40 C35 C36 C37 1.4(6) no
P2 C35 C36 C37 -176.2(3) no
C35 C36 C37 C38 0.3(7) no
C36 C37 C38 C39 -1.1(7) no
C37 C38 C39 C40 0.0(6) no
C38 C39 C40 C35 1.7(6) no
P2 C41 C46 C45 -175.5(3) no
P2 C41 C42 C43 174.0(4) no
C42 C41 C46 C45 -0.5(6) no
C46 C41 C42 C43 -1.0(6) no
C41 C42 C43 C44 1.4(7) no
C42 C43 C44 C45 -0.3(7) no
C43 C44 C45 C46 -1.2(7) no
C44 C45 C46 C41 1.5(6) no
P2 C47 C48 C49 -178.4(3) no
P2 C47 C52 C51 177.8(3) no
C52 C47 C48 C49 -0.5(6) no
C48 C47 C52 C51 -0.3(6) no
C47 C48 C49 C50 0.7(6) no
C48 C49 C50 C51 -0.3(7) no
C49 C50 C51 C52 -0.4(6) no
C50 C51 C52 C47 0.7(6) no
